data_7216192
loop_
_publ_author_name
'Yue, Yan-Feng'
'Gao, En-Qing'
'Bai, Shi-Qiang'
'He, Zheng'
'Yan, Chun-Hua'

_publ_section_title
;
 High-dimensional azido-bridged cadmium(ii) polymeric complexes with
 bis(bidentate) diazine ligands
;
_journal_issue 89
_journal_name_full CrystEngComm
_journal_page_first 549
_journal_paper_doi 10.1039/b415732j
_journal_volume 6
_journal_year 2004
_chemical_formula_sum 'C12 H12 Cd2 N18'
_chemical_formula_weight 633.20
_chemical_name_systematic
;
?
;
_space_group_IT_number 15
_symmetry_cell_setting monoclinic
_symmetry_space_group_name_Hall '-C 2yc'
_symmetry_space_group_name_H-M 'C 1 2/c 1'
_atom_sites_solution_hydrogens geom
_atom_sites_solution_primary direct
_atom_sites_solution_secondary difmap
_audit_creation_method SHELXL-97
_cell_angle_alpha 90.00
_cell_angle_beta 116.9472(16)
_cell_angle_gamma 90.00
_cell_formula_units_Z 4
_cell_length_a 12.9875(3)
_cell_length_b 12.8242(3)
_cell_length_c 13.6191(3)
_cell_measurement_reflns_used 12256
_cell_measurement_temperature 293(2)
_cell_measurement_theta_max 27.50
_cell_measurement_theta_min 3.52
_cell_volume 2022.04(9)
_computing_cell_refinement 'HKL Scalepack (Otwinowski & Minor, 1997)'
_computing_data_collection 'KappaCCD (Nonius B. V., 1998)'
_computing_data_reduction 'HKL Denzo (Otwinowski & Minor, 1997) & maXus (Mackay et al., 1998)'
_computing_molecular_graphics 'Bruker SHELXTL V5.1 (Sheldrick, 1998)'
_computing_publication_material 'SHELXL-97 (Sheldrick, 1997)'
_computing_structure_refinement 'SHELXL-97 (Sheldrick, 1997)'
_computing_structure_solution 'SHELXS-97 (Sheldrick, 1997)'
_diffrn_ambient_temperature 293(2)
_diffrn_detector_area_resol_mean 0.76
_diffrn_measured_fraction_theta_full 0.997
_diffrn_measured_fraction_theta_max 0.997
_diffrn_measurement_device_type 'NONIUS KappaCCD Diffractometer'
_diffrn_measurement_method CCD
_diffrn_radiation_monochromator graphite
_diffrn_radiation_source 'fine-focus sealed tube'
_diffrn_radiation_type MoK\a
_diffrn_radiation_wavelength 0.71073
_diffrn_reflns_av_R_equivalents 0.0705
_diffrn_reflns_av_sigmaI/netI 0.0416
_diffrn_reflns_limit_h_max 16
_diffrn_reflns_limit_h_min -16
_diffrn_reflns_limit_k_max 16
_diffrn_reflns_limit_k_min -16
_diffrn_reflns_limit_l_max 16
_diffrn_reflns_limit_l_min -17
_diffrn_reflns_number 22313
_diffrn_reflns_theta_full 27.50
_diffrn_reflns_theta_max 27.50
_diffrn_reflns_theta_min 3.52
_exptl_absorpt_coefficient_mu 2.148
_exptl_absorpt_correction_T_max 0.864
_exptl_absorpt_correction_T_min 0.787
_exptl_absorpt_correction_type empirical
_exptl_absorpt_process_details '(Blessing, 1995, 1997)'
_exptl_crystal_colour colorless
_exptl_crystal_density_diffrn 2.080
_exptl_crystal_density_method 'not measured'
_exptl_crystal_description block
_exptl_crystal_F_000 1224
_exptl_crystal_size_max 0.25
_exptl_crystal_size_mid 0.09
_exptl_crystal_size_min 0.07
_refine_diff_density_max 0.714
_refine_diff_density_min -0.511
_refine_diff_density_rms 0.093
_refine_ls_extinction_coef 0.00208(18)
_refine_ls_extinction_expression Fc^*^=kFc[1+0.001xFc^2^\l^3^/sin(2\q)]^-1/4^
_refine_ls_extinction_method SHELXL
_refine_ls_goodness_of_fit_ref 1.281
_refine_ls_hydrogen_treatment constr
_refine_ls_matrix_type full
_refine_ls_number_parameters 192
_refine_ls_number_reflns 2318
_refine_ls_number_restraints 0
_refine_ls_restrained_S_all 1.281
_refine_ls_R_factor_all 0.0610
_refine_ls_R_factor_gt 0.0377
_refine_ls_shift/su_max 0.000
_refine_ls_shift/su_mean 0.000
_refine_ls_structure_factor_coef Fsqd
_refine_ls_weighting_details 'calc w=1/[\s^2^(Fo^2^)+(0.0116P)^2^+10.8147P] where P=(Fo^2^+2Fc^2^)/3'
_refine_ls_weighting_scheme calc
_refine_ls_wR_factor_gt 0.0794
_refine_ls_wR_factor_ref 0.0828
_reflns_number_gt 1734
_reflns_number_total 2318
_reflns_threshold_expression >2sigma(I)
_cod_data_source_file b415732j.txt
_cod_data_source_block 4
_cod_depositor_comments
;
The following automatic conversions were performed:

'_exptl_absorpt_correction_type' value 'Empirical' changed to
'empirical' according to
/usr/data/users/saulius/automatic-downloads/retrospective/RSC/lib/dictionaries/cif_core.dic
dictionary named 'cif_core.dic' version 2.4.2 from 2011-04-26.

Automatic conversion script
Id: cif_fix_values 2281 2013-09-26 08:29:07Z andrius 
;
_cod_original_cell_volume 2022.03(8)
_cod_original_sg_symbol_H-M C2/c
_cod_database_code 7216192

loop_
_symmetry_equiv_pos_as_xyz
'x, y, z'
'-x, y, -z+1/2'
'x+1/2, y+1/2, z'
'-x+1/2, y+1/2, -z+1/2'
'-x, -y, -z'
'x, -y, z-1/2'
'-x+1/2, -y+1/2, -z'
'x+1/2, -y+1/2, z-1/2'

loop_
_atom_site_label
_atom_site_type_symbol
_atom_site_fract_x
_atom_site_fract_y
_atom_site_fract_z
_atom_site_U_iso_or_equiv
_atom_site_adp_type
_atom_site_occupancy
_atom_site_symmetry_multiplicity
_atom_site_calc_flag
_atom_site_refinement_flags
_atom_site_disorder_assembly
_atom_site_disorder_group
Cd1 Cd 0.07704(3) 0.44672(3) 0.42104(3) 0.03644(17) Uani 1 1 d . . .
C1' C 0.354(3) 0.491(2) 0.553(3) 0.048(7) Uani 0.50 1 d P A 2
H11A H 0.3504 0.4334 0.5935 0.058 Uiso 0.50 1 calc PR A 2
C1 C 0.352(4) 0.5269(18) 0.551(4) 0.044(7) Uani 0.50 1 d P A 1
H12A H 0.3643 0.4681 0.5949 0.053 Uiso 0.50 1 calc PR A 1
C2' C 0.4552(19) 0.5417(19) 0.578(2) 0.075(7) Uani 0.50 1 d P A 2
H22A H 0.5226 0.5184 0.6376 0.090 Uiso 0.50 1 calc PR A 2
C2 C 0.4390(19) 0.5969(19) 0.5887(19) 0.064(5) Uani 0.50 1 d P A 1
H21A H 0.5060 0.5840 0.6533 0.077 Uiso 0.50 1 calc PR A 1
C3 C 0.4604(14) 0.6244(19) 0.5203(18) 0.076(6) Uani 0.50 1 d P A 2
H3A H 0.5299 0.6589 0.5396 0.091 Uiso 0.50 1 calc PR A 2
C4' C 0.3603(19) 0.6571(15) 0.431(2) 0.057(5) Uani 0.50 1 d P A 2
H42A H 0.3651 0.7105 0.3872 0.068 Uiso 0.50 1 calc PR A 2
C4 C 0.3311(17) 0.6968(15) 0.4373(17) 0.052(5) Uani 0.50 1 d P A 1
H41A H 0.3165 0.7571 0.3951 0.063 Uiso 0.50 1 calc PR A 1
C5 C 0.2517(6) 0.6135(5) 0.4040(5) 0.0499(15) Uani 1 1 d . . .
C6 C 0.1407(6) 0.6324(4) 0.3022(5) 0.0465(15) Uani 1 1 d . A .
C7 C 0.1416(6) 0.6939(5) 0.2157(5) 0.075(2) Uani 0.50 1 d P A 1
N1 N 0.2549(4) 0.5296(4) 0.4634(4) 0.0442(12) Uani 1 1 d . A .
N2 N 0.0503(4) 0.5888(4) 0.3005(3) 0.0404(11) Uani 1 1 d . . .
N3 N -0.0998(4) 0.4569(4) 0.4178(4) 0.0485(12) Uani 1 1 d . . .
N4 N -0.1870(4) 0.4474(4) 0.3344(4) 0.0492(12) Uani 1 1 d . A .
N5 N -0.2716(5) 0.4365(6) 0.2558(5) 0.087(2) Uani 1 1 d . . .
N6 N 0.0000 0.3591(5) 0.2500 0.0457(17) Uani 1 2 d S . .
N7 N 0.016(3) 0.2651(16) 0.249(3) 0.037(7) Uiso 0.32(3) 1 d P . 1
N7' N -0.038(5) 0.280(4) 0.254(5) 0.055(16) Uiso 0.18(3) 1 d P . 2
N8 N 0.023(2) 0.1748(13) 0.249(2) 0.057(7) Uiso 0.32(3) 1 d P . 1
N8' N -0.076(4) 0.192(3) 0.257(2) 0.047(12) Uiso 0.18(3) 1 d P . 2
N9 N 0.1759(5) 0.2984(5) 0.5050(5) 0.0624(16) Uani 1 1 d . . .
N10 N 0.2500 0.2500 0.5000 0.0472(17) Uani 1 2 d S . .
N11 N 0.4278(11) 0.6864(12) 0.5315(12) 0.067(4) Uani 0.50 1 d P A 1
N12 N 0.1416(6) 0.6939(5) 0.2157(5) 0.075(2) Uani 0.50 1 d P A 2

loop_
_atom_site_aniso_label
_atom_site_aniso_U_11
_atom_site_aniso_U_22
_atom_site_aniso_U_33
_atom_site_aniso_U_23
_atom_site_aniso_U_13
_atom_site_aniso_U_12
Cd1 0.0312(2) 0.0400(2) 0.0363(2) 0.0013(2) 0.01372(16) 0.0014(2)
C1' 0.022(8) 0.058(19) 0.046(9) 0.008(14) -0.001(7) 0.007(13)
C1 0.049(12) 0.031(15) 0.051(10) 0.011(11) 0.021(8) 0.005(12)
C2' 0.038(10) 0.11(2) 0.069(12) -0.004(13) 0.017(8) 0.007(12)
C2 0.039(10) 0.088(17) 0.056(10) -0.023(12) 0.013(8) -0.004(11)
C3 0.031(9) 0.100(18) 0.095(14) -0.052(13) 0.028(9) -0.020(9)
C4' 0.064(14) 0.039(12) 0.074(11) -0.019(10) 0.038(10) -0.014(9)
C4 0.043(10) 0.041(12) 0.055(9) -0.011(8) 0.008(7) -0.014(8)
C5 0.050(4) 0.057(4) 0.044(3) -0.012(3) 0.022(3) -0.019(3)
C6 0.062(4) 0.037(3) 0.036(3) -0.006(2) 0.019(3) -0.012(3)
C7 0.097(5) 0.063(4) 0.054(4) 0.017(3) 0.024(4) -0.021(4)
N1 0.034(3) 0.055(3) 0.040(3) -0.003(2) 0.014(2) -0.002(2)
N2 0.044(3) 0.038(3) 0.032(2) -0.0013(19) 0.011(2) -0.004(2)
N3 0.031(3) 0.065(3) 0.045(3) -0.017(3) 0.014(2) -0.005(3)
N4 0.038(3) 0.054(3) 0.050(3) -0.001(3) 0.015(2) -0.005(3)
N5 0.045(4) 0.125(6) 0.061(4) -0.014(4) -0.002(3) -0.008(4)
N6 0.059(5) 0.034(4) 0.039(4) 0.000 0.018(3) 0.000
N9 0.060(4) 0.062(4) 0.071(4) 0.023(3) 0.034(3) 0.027(3)
N10 0.049(5) 0.043(4) 0.045(4) 0.010(3) 0.017(3) 0.006(4)
N11 0.043(8) 0.077(10) 0.067(9) 0.004(8) 0.012(6) -0.016(7)
N12 0.097(5) 0.063(4) 0.054(4) 0.017(3) 0.024(4) -0.021(4)

loop_
_atom_type_symbol
_atom_type_description
_atom_type_scat_dispersion_real
_atom_type_scat_dispersion_imag
_atom_type_scat_source
C C 0.0033 0.0016 'International Tables Vol C Tables 4.2.6.8 and 6.1.1.4'
H H 0.0000 0.0000 'International Tables Vol C Tables 4.2.6.8 and 6.1.1.4'
N N 0.0061 0.0033 'International Tables Vol C Tables 4.2.6.8 and 6.1.1.4'
Cd Cd -0.8075 1.2024 'International Tables Vol C Tables 4.2.6.8 and 6.1.1.4'

loop_
_geom_angle_atom_site_label_1
_geom_angle_atom_site_label_2
_geom_angle_atom_site_label_3
_geom_angle
_geom_angle_site_symmetry_1
_geom_angle_site_symmetry_3
N3 Cd1 N9 112.9(2) . .
N3 Cd1 N6 92.02(12) . .
N9 Cd1 N6 89.3(2) . .
N3 Cd1 N1 147.45(18) . .
N9 Cd1 N1 89.25(19) . .
N6 Cd1 N1 112.64(12) . .
N3 Cd1 N2 96.43(18) . .
N9 Cd1 N2 149.07(19) . .
N6 Cd1 N2 79.60(18) . .
N1 Cd1 N2 69.14(16) . .
N3 Cd1 N3 72.31(18) . 5_566
N9 Cd1 N3 99.3(2) . 5_566
N6 Cd1 N3 164.07(11) . 5_566
N1 Cd1 N3 81.08(16) . 5_566
N2 Cd1 N3 98.91(17) . 5_566
C2' C1' N1 116(3) . .
N1 C1 C2 129(2) . .
C3 C2' C1' 122(2) . .
C1 C2 N11 119(2) . .
C2' C3 C4' 118.6(19) . .
C3 C4' C5 123(2) . .
N11 C4 C5 117.8(17) . .
N1 C5 C4' 114.2(11) . .
N1 C5 C4 126.7(10) . .
C4' C5 C4 27.3(8) . .
N1 C5 C6 116.3(5) . .
C4' C5 C6 127.6(11) . .
C4 C5 C6 115.6(10) . .
N2 C6 C7 125.0(6) . .
N2 C6 C5 115.6(5) . .
C7 C6 C5 119.4(6) . .
C1 N1 C5 109.4(14) . .
C1 N1 C1' 19(2) . .
C5 N1 C1' 125.4(16) . .
C1 N1 Cd1 130.8(17) . .
C5 N1 Cd1 117.1(4) . .
C1' N1 Cd1 117.4(16) . .
C6 N2 N2 116.9(5) . 2
C6 N2 Cd1 118.2(4) . .
N2 N2 Cd1 117.3(3) 2 .
N4 N3 Cd1 121.8(4) . .
N4 N3 Cd1 126.1(4) . 5_566
Cd1 N3 Cd1 107.69(18) . 5_566
N5 N4 N3 178.3(7) . .
N7' N6 N7' 54(5) . 2
N7' N6 N7 38(3) . .
N7' N6 N7 17(3) 2 .
N7' N6 N7 17(3) . 2
N7' N6 N7 38(3) 2 2
N7 N6 N7 21(4) . 2
N7' N6 Cd1 112(3) . .
N7' N6 Cd1 118(3) 2 .
N7 N6 Cd1 118.9(19) . .
N7 N6 Cd1 116.9(19) 2 .
N7' N6 Cd1 118(3) . 2
N7' N6 Cd1 112(3) 2 2
N7 N6 Cd1 116.9(19) . 2
N7 N6 Cd1 118.9(19) 2 2
Cd1 N6 Cd1 123.2(3) . 2
N7 N7 N8 94(2) 2 .
N7 N7 N6 79.6(18) 2 .
N8 N7 N6 173(4) . .
N7 N7 N8 66(2) 2 2
N8 N7 N8 28(3) . 2
N6 N7 N8 145(4) . 2
N7' N7' N6 63(3) 2 .
N7' N7' N8' 114(3) 2 .
N6 N7' N8' 177(5) . .
N8 N8 N7 86(2) 2 .
N8 N8 N7 66(2) 2 2
N7 N8 N7 20(4) . 2
N10 N9 Cd1 134.4(4) . .
N9 N10 N9 180.0(6) . 7_556
C4 N11 C2 116.5(16) . .

loop_
_geom_bond_atom_site_label_1
_geom_bond_atom_site_label_2
_geom_bond_distance
_geom_bond_site_symmetry_2
Cd1 N3 2.280(5) .
Cd1 N9 2.290(5) .
Cd1 N6 2.362(3) .
Cd1 N1 2.365(5) .
Cd1 N2 2.370(4) .
Cd1 N3 2.418(5) 5_566
C1' C2' 1.37(5) .
C1' N1 1.40(3) .
C1 N1 1.29(4) .
C1 C2 1.35(5) .
C2' C3 1.34(4) .
C2 N11 1.36(3) .
C3 C4' 1.38(3) .
C4' C5 1.40(2) .
C4 N11 1.33(2) .
C4 C5 1.41(2) .
C5 N1 1.335(8) .
C5 C6 1.499(8) .
C6 N2 1.292(7) .
C6 C7 1.422(8) .
N2 N2 1.403(8) 2
N3 N4 1.192(6) .
N3 Cd1 2.418(5) 5_566
N4 N5 1.143(7) .
N6 N7' 1.14(5) .
N6 N7' 1.14(5) 2
N6 N7 1.22(2) .
N6 N7 1.22(2) 2
N6 Cd1 2.362(3) 2
N7 N7 0.44(8) 2
N7 N8 1.16(2) .
N7 N8 1.27(3) 2
N7' N7' 1.04(11) 2
N7' N8' 1.24(6) .
N8 N8 0.60(6) 2
N8 N7 1.27(3) 2
N9 N10 1.174(6) .
N10 N9 1.174(6) 7_556
